data_1513959
loop_
_publ_author_name
'David, W. I. F.'
'Goodenough, J. B.'
'Thackeray, M. M.'
'Thomas, M. G. S. R.'

_publ_section_title
;
 The Crystal structure of Li2 Mn O2
;
_journal_coden_ASTM RVCMA8
_journal_name_full 'Revue de Chimie Minerale'
_journal_page_first 636
_journal_page_last 642
_journal_volume 20
_journal_year 1983
_chemical_formula_structural 'Li2 Mn O2'
_chemical_formula_sum 'Li2 Mn O2'
_chemical_name_systematic 'Dilithium Manganese Oxide'
_space_group_IT_number 164
_symmetry_Int_Tables_number 164
_symmetry_space_group_name_Hall '-P 3 2"'
_symmetry_space_group_name_H-M 'P -3 m 1'
_audit_creation_date 1983/12/31
_cell_angle_alpha 90.
_cell_angle_beta 90.
_cell_angle_gamma 120.
_cell_formula_units_Z 1
_cell_length_a 3.195(5)
_cell_length_b 3.195
_cell_length_c 5.303(4)
_cell_volume 46.88(8)
_refine_ls_R_factor_all 0.101
_cod_data_source_file 'data_Li2MnO2melanie037327.cif'
_cod_data_source_block /var/www/cod/tmp/uploads/1395673131.54-D290F29E9218B844.cif
_cod_original_cell_volume 46.88
_cod_original_formula_sum 'Li2 Mn1 O2'
_cod_database_code 1513959

loop_
_symmetry_equiv_pos_site_id
_symmetry_equiv_pos_as_xyz
1 'x-y, -y, -z'
2 '-x, -x+y, -z'
3 'y, x, -z'
4 'x-y, x, -z'
5 'y, -x+y, -z'
6 '-x, -y, -z'
7 '-x+y, y, z'
8 'x, x-y, z'
9 '-y, -x, z'
10 '-x+y, -x, z'
11 '-y, x-y, z'
12 'x, y, z'

loop_
_atom_site_label
_atom_site_type_symbol
_atom_site_symmetry_multiplicity
_atom_site_Wyckoff_symbol
_atom_site_fract_x
_atom_site_fract_y
_atom_site_fract_z
_atom_site_occupancy
_atom_site_attached_hydrogens
_atom_site_B_iso_or_equiv
Li1 Li1+ 2 d 0.6667 0.3333 0.391(40) 1. 0 1.5
Mn1 Mn2+ 1 a 0 0 0 1. 0 0.5
O1 O2- 2 d 0.3333 0.6667 0.249(10) 1. 0 4.8

loop_
_atom_type_symbol
_atom_type_oxidation_number
Li1+ 1
Mn2+ 2
O2- -2
